data_1564372
loop_
_publ_author_name
'Keener, Megan'
'Scopelliti, Rosario'
'Mazzanti, Marinella'

_publ_section_title
;
 Nitride Protonation and NH3 Binding versus N--H Bond Cleavage in Uranium
 Nitrides
;
_journal_name_full 'Chemical Science'
_journal_paper_doi 10.1039/D1SC03957A
_journal_year 2021
_chemical_formula_moiety 'C72 H162 N4 O24 Si6 U2, 2[C4H8O]'
_chemical_formula_sum 'C72 H172 N4 O24 Si6 U2'
_chemical_formula_weight 2122.73
_space_group_crystal_system triclinic
_space_group_IT_number 2
_space_group_name_Hall '-P 1'
_space_group_name_H-M_alt 'P -1'
_atom_sites_solution_hydrogens mixed
_atom_sites_solution_primary dual
_atom_sites_solution_secondary difmap
_audit_creation_date 2021-05-03
_audit_creation_method
;
Olex2 1.3
(compiled 2020.11.12 svn.r5f609507 for OlexSys, GUI svn.r6272)
;
_audit_update_record
;
2021-07-16 deposited with the CCDC.	2021-08-13 downloaded from the CCDC.
;
_cell_angle_alpha 106.7988(13)
_cell_angle_beta 114.1561(17)
_cell_angle_gamma 91.4673(12)
_cell_formula_units_Z 1
_cell_length_a 14.2581(2)
_cell_length_b 14.80263(18)
_cell_length_c 15.5045(3)
_cell_measurement_reflns_used 36457
_cell_measurement_temperature 140.00(10)
_cell_measurement_theta_max 72.6060
_cell_measurement_theta_min 3.7170
_cell_volume 2819.33(9)
_computing_cell_refinement 'CrysAlisPro 1.171.41.105a (Rigaku OD, 2021)'
_computing_data_collection 'CrysAlisPro 1.171.41.105a (Rigaku OD, 2021)'
_computing_data_reduction 'CrysAlisPro 1.171.41.105a (Rigaku OD, 2021)'
_computing_molecular_graphics 'Olex2 1.3 (Dolomanov et al., 2009)'
_computing_publication_material 'Olex2 1.3 (Dolomanov et al., 2009)'
_computing_structure_refinement 'ShelXL 2018/3 (Sheldrick, 2015)'
_computing_structure_solution 'ShelXT 2018/2 (Sheldrick, 2015)'
_diffrn_ambient_environment N~2~
_diffrn_ambient_temperature 140.00(10)
_diffrn_detector 'CCD plate'
_diffrn_detector_area_resol_mean 5.2817
_diffrn_detector_type AtlasS2
_diffrn_measured_fraction_theta_full 0.998
_diffrn_measured_fraction_theta_max 0.984
_diffrn_measurement_details
;
List of Runs (angles in degrees, time in seconds):

  # Type    Start    End  Width  t~exp~   \w     \q     \k     \f   Frames
#--------------------------------------------------------------------------
  1  \w    -78.00   4.00   1.00    1.00    --  -40.91 112.00 135.00   82
  2  \w     18.00  84.00   1.00    1.00    --   40.91-112.00  42.00   66
  3  \w    108.00 142.00   1.00    4.00    --  105.15 112.00 135.00   34
  4  \w     46.00 105.00   1.00    4.00    --  105.15-112.00  42.00   59
  5  \w      1.00  29.00   1.00    1.00    --   38.00  90.00 -89.10   28
  6  \w   -115.00 -16.00   1.00    1.00    --  -40.91 -38.00 150.00   99
  7  \w   -114.00 -16.00   1.00    1.00    --  -40.91 -38.00 -60.00   98
  8  \w   -112.00 -13.00   1.00    1.00    --  -40.91 -57.00  60.00   99
  9  \w      9.00  34.00   1.00    1.00    --   40.91  75.00 104.57   25
 10  \w      6.00  82.00   1.00    1.00    --   40.91 -99.00 -30.00   76
 11  \w     16.00  41.00   1.00    1.00    --   50.00  81.00 -38.42   25
 12  \w     16.00  42.00   1.00    1.00    --   50.00  81.00-154.98   26
 13  \w     16.00  41.00   1.00    1.00    --   50.00  82.00  73.24   25
 14  \w     16.00  41.00   1.00    1.00    --   50.00  82.00-117.79   25
 15  \w     16.00  41.00   1.00    1.00    --   50.00  82.00  10.24   25
 16  \w     16.00  41.00   1.00    1.00    --   50.00  82.00 -79.87   25
 17  \w     16.00  41.00   1.00    1.00    --   50.00  82.00 126.29   25
 18  \w     31.00  57.00   1.00    1.00    --   62.00  69.00   6.81   26
 19  \w     78.00 105.00   1.00    1.00    --   62.00  69.00   6.81   27
 20  \w     36.00  61.00   1.00    1.00    --   66.00  71.00 162.34   25
 21  \w    102.00 131.00   1.00    1.00    --   66.00  71.00 162.34   29
 22  \w     37.00  64.00   1.00    1.00    --   66.00  70.00 -96.71   27
 23  \w    111.00 142.00   1.00    1.00    --   70.00  71.00  56.95   31
 24  \w     99.00 126.00   1.00    1.00    --   70.00  71.00 -76.46   27
 25  \w     40.00  67.00   1.00    1.00    --   70.00  71.00  56.95   27
 26  \w     39.00  65.00   1.00    1.00    --   70.00  69.00 131.48   26
 27  \w     40.00  65.00   1.00    1.00    --   70.00  71.00 -76.46   25
 28  \w     85.00 143.00   1.00    1.00    --   70.00  69.00-131.95   58
 29  \w     40.00  65.00   1.00    1.00    --   70.00  69.00-131.95   25
 30  \w     43.00  71.00   1.00    4.00    --   74.00  71.00  83.95   28
 31  \w     44.00  70.00   1.00    4.00    --   74.00  66.00  -2.65   26
 32  \w     43.00  70.00   1.00    4.00    --   74.00  69.00-176.41   27
 33  \w     47.00  73.00   1.00    4.00    --   78.00  69.00 -48.13   26
 34  \w     47.00  73.00   1.00    4.00    --   78.00  69.00  20.87   26
 35  \w     53.00  80.00   1.00    4.00    --   82.00  59.00-103.64   27
 36  \w     52.00  77.00   1.00    4.00    --   82.00  70.00 -82.57   25
 37  \w    125.00 152.00   1.00    4.00    --   82.00  68.00  55.06   27
 38  \w     53.00  83.00   1.00    4.00    --   82.00  68.00  55.06   30
 39  \w     56.00  99.00   1.00    4.00    --   86.00  68.00 176.08   43
 40  \w     56.00 104.00   1.00    4.00    --   86.00  66.00  16.84   48
 41  \w    109.00 159.00   1.00    4.00    --   86.00  66.00  16.84   50
 42  \w     56.00 100.00   1.00    4.00    --   86.00  65.00 137.89   44
 43  \w     64.00 133.00   1.00    4.00    --   94.00  66.00 140.43   69
 44  \w     77.00 126.00   1.00    4.00    --  105.15  61.00 -90.00   49
 45  \w     79.00 118.00   1.00    4.00    --  105.15  45.00  90.00   39
 46  \w     76.00 174.00   1.00    4.00    --  105.15  61.00 -60.00   98
 47  \w     96.00 137.00   1.00    4.00    --  105.15 -77.00 -30.00   41
 48  \w     75.00 106.00   1.00    4.00    --  105.15  66.00  45.76   31
 49  \w     36.00  68.00   1.00    4.00    --  105.15 -77.00 -30.00   32
 50  \w     78.00 176.00   1.00    4.00    --  105.15  61.00-180.00   98
 51  \w     63.00 106.00   1.00    4.00    --  105.15-111.00 -30.00   43
 52  \w     79.00 106.00   1.00    4.00    --  105.15  61.00 150.00   27
 53  \w     82.00 109.00   1.00    4.00    --  105.15-111.00  90.00   27
 54  \w     32.00  59.00   1.00    4.00    --  105.15-111.00  90.00   27
 55  \w    104.00 162.00   1.00    4.00    --  105.15 111.00-120.00   58
 56  \w    110.00 147.00   1.00    4.00    --  105.15  61.00-120.00   37
 57  \w     77.00 107.00   1.00    4.00    --  105.15  61.00-120.00   30
 58  \w     30.00 109.00   1.00    4.00    --  105.15-111.00-150.00   79
 59  \w    121.00 169.00   1.00    4.00    --  105.15  61.00  30.00   48
 60  \w     76.00 103.00   1.00    4.00    --  105.15  61.00  30.00   27
 61  \w    140.00 172.00   1.00    4.00    --  105.15  66.00  45.76   32
 62  \w    116.00 143.00   1.00    4.00    --  105.15  61.00 -30.00   27
 63  \w     34.00 132.00   1.00    4.00    --  105.15 -61.00-180.00   98
 64  \w     80.00 174.00   1.00    4.00    --  105.15  61.00   0.00   94
 65  \w     77.00 167.00   1.00    4.00    --  105.15  61.00 120.00   90
 66  \w     76.00 106.00   1.00    4.00    --  105.15  61.00 -30.00   30
 67  \w     76.00 177.00   1.00    4.00    --  105.15  61.00-150.00  101
 68  \w     76.00 175.00   1.00    4.00    --  105.15  61.00  90.00   99
 69  \w    131.00 156.00   1.00    4.00    --  105.15  61.00 -90.00   25
 70  \w     88.00 143.00   1.00    4.00    --  105.15 178.00-120.00   55
;
_diffrn_measurement_device 'four-circle diffractometer'
_diffrn_measurement_device_type 'SuperNova, Dual, Cu at home/near, AtlasS2'
_diffrn_measurement_method '\w scans'
_diffrn_orient_matrix_type 'CrysAlisPro convention (1999,Acta A55,543-557)'
_diffrn_orient_matrix_UB_11 0.0359821000
_diffrn_orient_matrix_UB_12 0.0010234000
_diffrn_orient_matrix_UB_13 -0.0808853000
_diffrn_orient_matrix_UB_21 0.0411746000
_diffrn_orient_matrix_UB_22 0.1080786000
_diffrn_orient_matrix_UB_23 0.0520634000
_diffrn_orient_matrix_UB_31 0.1068820000
_diffrn_orient_matrix_UB_32 -0.0215877000
_diffrn_orient_matrix_UB_33 0.0635509000
_diffrn_radiation_monochromator mirror
_diffrn_radiation_probe x-ray
_diffrn_radiation_type 'Cu K\a'
_diffrn_radiation_wavelength 1.54184
_diffrn_reflns_av_unetI/netI 0.0227
_diffrn_reflns_Laue_measured_fraction_full 0.998
_diffrn_reflns_Laue_measured_fraction_max 0.984
_diffrn_reflns_limit_h_max 17
_diffrn_reflns_limit_h_min -17
_diffrn_reflns_limit_k_max 18
_diffrn_reflns_limit_k_min -18
_diffrn_reflns_limit_l_max 19
_diffrn_reflns_limit_l_min -19
_diffrn_reflns_number 12820
_diffrn_reflns_point_group_measured_fraction_full 0.998
_diffrn_reflns_point_group_measured_fraction_max 0.984
_diffrn_reflns_theta_full 67.684
_diffrn_reflns_theta_max 72.719
_diffrn_reflns_theta_min 3.162
_diffrn_source 'micro-focus sealed X-ray tube'
_diffrn_source_type 'SuperNova (Cu) X-ray Source'
_exptl_absorpt_coefficient_mu 9.094
_exptl_absorpt_correction_T_max 0.618
_exptl_absorpt_correction_T_min 0.410
_exptl_absorpt_correction_type gaussian
_exptl_absorpt_process_details
;
CrysAlisPro 1.171.41.105a (Rigaku Oxford Diffraction, 2021)
Numerical absorption correction based on Gaussian integration over
a multifaceted crystal model.
Empirical absorption correction using spherical harmonics
as implemented in SCALE3 ABSPACK scaling algorithm
;
_exptl_crystal_colour 'clear light blue'
_exptl_crystal_density_diffrn 1.250
_exptl_crystal_description irregular
_exptl_crystal_F_000 1092
_exptl_crystal_size_max 0.157
_exptl_crystal_size_mid 0.134
_exptl_crystal_size_min 0.107
_refine_diff_density_max 1.643
_refine_diff_density_min -1.117
_refine_diff_density_rms 0.088
_refine_ls_extinction_method none
_refine_ls_goodness_of_fit_ref 1.011
_refine_ls_hydrogen_treatment mixed
_refine_ls_matrix_type full
_refine_ls_number_parameters 524
_refine_ls_number_reflns 12820
_refine_ls_number_restraints 163
_refine_ls_restrained_S_all 1.040
_refine_ls_R_factor_all 0.0270
_refine_ls_R_factor_gt 0.0254
_refine_ls_shift/su_max 0.002
_refine_ls_shift/su_mean 0.000
_refine_ls_structure_factor_coef Fsqd
_refine_ls_weighting_details 'w=1/[\s^2^(Fo^2^)+(0.0529P)^2^] where P=(Fo^2^+2Fc^2^)/3'
_refine_ls_weighting_scheme calc
_refine_ls_wR_factor_gt 0.0667
_refine_ls_wR_factor_ref 0.0672
_reflns_Friedel_coverage 0.000
_reflns_number_gt 12030
_reflns_number_total 12820
_reflns_threshold_expression 'I > 2\s(I)'
_twin_special_details
;
Component 2 rotated by 3.5714\% 
around [-0.15 0.99 -0.04] (reciprocal) or [-0.01 0.97 0.23] (direct)
;
_cod_data_source_file d1sc03957a2.cif
_cod_data_source_block mk-207_twin1_hklf5_sq
_cod_depositor_comments
;
The following automatic conversions were performed:

data item '_exptl_absorpt_correction_type' value 'Gaussian' was
changed to 'gaussian' in accordance with the
/home/data/users/saulius/crontab/automatic-downloads/rss-feeds/RSC/lib/dictionaries/cif_core.dic
dictionary named 'cif_core.dic' version 2.4.2 last updated on
2011-04-26.

Automatic conversion script
Id: cif_fix_values 7556 2019-12-06 15:28:31Z antanas 
;
_cod_original_cell_volume 2819.32(9)
_cod_database_code 1564372
_shelx_shelxl_version_number 2018/3
_audit_contact_author 'Farzaneh Fadaei Tirani'
_chemical_oxdiff_formula 'C72 H162 N4 O24 Si6 U2'
_shelx_space_group_comment
;
The symmetry employed for this shelxl refinement is uniquely defined
by the following loop, which should always be used as a source of
symmetry information in preference to the above space-group names.
They are only intended as comments.
;
_olex2_refinement_description
;
1. Twinned data refinement
 Scales: 0.5851(9)
 0.4149(9)
2. Fixed Uiso
 At 1.2 times of:
  All N(H,H,H) groups
 At 1.5 times of:
  All C(H,H,H) groups
3. Restrained distances
 N1-H1B \\sim N1-H1A
 with sigma of 0.02
4. Uiso/Uaniso restraints and constraints
C1 \\sim C2 \\sim C3 \\sim C4 \\sim C5 \\sim C6 \\sim C7 \\sim C8 \\sim C9
\\sim C10 \\sim C11 \\sim C12 \\sim C21 \\sim C22 \\sim C23 \\sim C24 \\sim C25
\\sim C26 \\sim C27 \\sim C28 \\sim C29 \\sim C30 \\sim C31 \\sim C32 \\sim C41
\\sim C42 \\sim C43 \\sim C44 \\sim C45 \\sim C46 \\sim C47 \\sim C48 \\sim C49
\\sim C50 \\sim C51 \\sim C52: within 2A with sigma of 0.005 and sigma for
terminal atoms of 0.01 within 2A
5.a Idealised Me refined as rotating group:
 N2(H2A,H2B,H2C), C2(H2D,H2E,H2F), C3(H3A,H3B,H3C), C4(H4A,H4B,H4C), C6(H6A,
 H6B,H6C), C7(H7A,H7B,H7C), C8(H8A,H8B,H8C), C10(H10A,H10B,H10C), C11(H11A,H11B,
 H11C), C12(H12A,H12B,H12C), C22(H22A,H22B,H22C), C23(H23A,H23B,H23C), C24(H24A,
 H24B,H24C), C26(H26A,H26B,H26C), C27(H27A,H27B,H27C), C28(H28A,H28B,H28C),
 C30(H30A,H30B,H30C), C31(H31A,H31B,H31C), C32(H32A,H32B,H32C), C42(H42A,H42B,
 H42C), C43(H43A,H43B,H43C), C44(H44A,H44B,H44C), C46(H46A,H46B,H46C), C47(H47A,
 H47B,H47C), C48(H48A,H48B,H48C), C50(H50A,H50B,H50C), C51(H51A,H51B,H51C),
 C52(H52A,H52B,H52C)
;
_platon_squeeze_void_probe_radius 1.20
_olex2_submission_special_instructions 'No special instructions were received'
_oxdiff_exptl_absorpt_empirical_details
;
Empirical correction (ABSPACK) includes:
- Absorption correction using spherical harmonics
- Frame scaling
;
_oxdiff_exptl_absorpt_empirical_full_max 3.755
_oxdiff_exptl_absorpt_empirical_full_min 0.490
_oxdiff_twin_integration_method simultaneous
_oxdiff_twin_items 2

loop_
_space_group_symop_operation_xyz
'x, y, z'
'-x, -y, -z'

loop_
_atom_site_label
_atom_site_type_symbol
_atom_site_fract_x
_atom_site_fract_y
_atom_site_fract_z
_atom_site_U_iso_or_equiv
_atom_site_adp_type
_atom_site_occupancy
_atom_site_site_symmetry_order
_atom_site_calc_flag
_atom_site_refinement_flags_posn
_atom_site_refinement_flags_adp
_atom_site_refinement_flags_occupancy
_atom_site_disorder_assembly
_atom_site_disorder_group
U1 U 0.59908(2) 0.59000(2) 0.63066(2) 0.02204(4) Uani 1 1 d . . . . .
Si1 Si 0.47800(7) 0.76096(6) 0.75708(6) 0.02820(17) Uani 1 1 d . . . . .
Si2 Si 0.82972(7) 0.75875(6) 0.69410(6) 0.02762(17) Uani 1 1 d . . . . .
Si3 Si 0.65616(7) 0.42351(5) 0.77714(6) 0.02709(17) Uani 1 1 d . . . . .
O1 O 0.55426(19) 0.69040(15) 0.73302(17) 0.0305(5) Uani 1 1 d . . . . .
O2 O 0.37308(19) 0.70742(17) 0.74941(18) 0.0342(5) Uani 1 1 d . . . . .
O3 O 0.4370(2) 0.80939(16) 0.66813(18) 0.0334(5) Uani 1 1 d . . . . .
O4 O 0.5346(2) 0.84068(16) 0.86798(18) 0.0355(5) Uani 1 1 d . . . . .
O21 O 0.75029(17) 0.66660(15) 0.67061(17) 0.0288(5) Uani 1 1 d . . . . .
O22 O 0.75511(19) 0.83432(15) 0.65421(17) 0.0325(5) Uani 1 1 d . . . . .
O23 O 0.90375(19) 0.81188(16) 0.81250(18) 0.0339(5) Uani 1 1 d . . . . .
O24 O 0.90756(19) 0.73356(17) 0.64039(19) 0.0356(5) Uani 1 1 d . . . . .
O41 O 0.63674(19) 0.47999(17) 0.69868(18) 0.0340(5) Uani 1 1 d . . . . .
O42 O 0.6461(2) 0.48360(17) 0.87785(18) 0.0363(5) Uani 1 1 d . . . . .
O43 O 0.77135(19) 0.39389(16) 0.81614(18) 0.0349(5) Uani 1 1 d . . . . .
O44 O 0.5630(2) 0.33108(15) 0.71761(17) 0.0328(5) Uani 1 1 d . . . . .
N1 N 0.4146(2) 0.51570(19) 0.5297(2) 0.0308(6) Uani 1 1 d D . . . .
H1A H 0.395(4) 0.482(3) 0.561(3) 0.049(13) Uiso 1 1 d D . . . .
H1B H 0.368(4) 0.557(4) 0.524(4) 0.075(18) Uiso 1 1 d D . . . .
N2 N 0.5352(2) 0.70693(19) 0.5288(2) 0.0308(6) Uani 1 1 d . . . . .
H2A H 0.502032 0.672907 0.462380 0.037 Uiso 1 1 calc R U . . .
H2B H 0.590883 0.748207 0.540714 0.037 Uiso 1 1 calc R U . . .
H2C H 0.490387 0.740480 0.547899 0.037 Uiso 1 1 calc R U . . .
C1 C 0.3497(3) 0.6540(3) 0.8046(3) 0.0377(8) Uani 1 1 d . U . . .
C2 C 0.3969(4) 0.5631(3) 0.7930(3) 0.0494(10) Uani 1 1 d . U . . .
H2D H 0.367275 0.524325 0.722054 0.074 Uiso 1 1 calc R U . . .
H2E H 0.381336 0.526682 0.830555 0.074 Uiso 1 1 calc R U . . .
H2F H 0.472588 0.579625 0.818921 0.074 Uiso 1 1 calc R U . . .
C3 C 0.2306(3) 0.6286(4) 0.7546(4) 0.0550(11) Uani 1 1 d . U . . .
H3A H 0.200276 0.687488 0.760607 0.082 Uiso 1 1 calc R U . . .
H3B H 0.208832 0.590529 0.787464 0.082 Uiso 1 1 calc R U . . .
H3C H 0.206396 0.591534 0.683635 0.082 Uiso 1 1 calc R U . . .
C4 C 0.3894(4) 0.7146(3) 0.9136(3) 0.0505(10) Uani 1 1 d . U . . .
H4A H 0.465080 0.733719 0.942863 0.076 Uiso 1 1 calc R U . . .
H4B H 0.372587 0.677372 0.949910 0.076 Uiso 1 1 calc R U . . .
H4C H 0.356101 0.771744 0.918467 0.076 Uiso 1 1 calc R U . . .
C5 C 0.3468(4) 0.8528(3) 0.6318(3) 0.0506(10) Uani 1 1 d . U . . .
C6 C 0.2544(4) 0.7732(5) 0.5618(4) 0.0707(14) Uani 1 1 d . U . . .
H6A H 0.193056 0.801072 0.530042 0.106 Uiso 1 1 calc R U . . .
H6B H 0.239976 0.737058 0.600192 0.106 Uiso 1 1 calc R U . . .
H6C H 0.270484 0.730294 0.510266 0.106 Uiso 1 1 calc R U . . .
C7 C 0.3687(4) 0.9109(3) 0.5741(4) 0.0565(11) Uani 1 1 d . U . . .
H7A H 0.309424 0.943183 0.547850 0.085 Uiso 1 1 calc R U . . .
H7B H 0.379204 0.868323 0.518463 0.085 Uiso 1 1 calc R U . . .
H7C H 0.431571 0.958688 0.618756 0.085 Uiso 1 1 calc R U . . .
C8 C 0.3274(6) 0.9151(5) 0.7183(4) 0.0861(19) Uani 1 1 d . U . . .
H8A H 0.388627 0.964441 0.764173 0.129 Uiso 1 1 calc R U . . .
H8B H 0.314394 0.875311 0.754179 0.129 Uiso 1 1 calc R U . . .
H8C H 0.266542 0.945729 0.691978 0.129 Uiso 1 1 calc R U . . .
C9 C 0.6304(3) 0.9074(3) 0.9222(3) 0.0402(8) Uani 1 1 d . U . . .
C10 C 0.6098(5) 0.9961(4) 0.8906(6) 0.0853(19) Uani 1 1 d . U . . .
H10A H 0.597613 0.980526 0.820560 0.128 Uiso 1 1 calc R U . . .
H10B H 0.670390 1.046958 0.933058 0.128 Uiso 1 1 calc R U . . .
H10C H 0.548303 1.017893 0.897812 0.128 Uiso 1 1 calc R U . . .
C11 C 0.6526(6) 0.9346(6) 1.0287(4) 0.102(2) Uani 1 1 d . U . . .
H11A H 0.594428 0.962290 1.038260 0.153 Uiso 1 1 calc R U . . .
H11B H 0.716601 0.981831 1.068912 0.153 Uiso 1 1 calc R U . . .
H11C H 0.661463 0.877775 1.049744 0.153 Uiso 1 1 calc R U . . .
C12 C 0.7156(4) 0.8673(4) 0.9000(5) 0.0800(18) Uani 1 1 d . U . . .
H12A H 0.728116 0.809931 0.919689 0.120 Uiso 1 1 calc R U . . .
H12B H 0.779330 0.915090 0.937483 0.120 Uiso 1 1 calc R U . . .
H12C H 0.695599 0.850564 0.828130 0.120 Uiso 1 1 calc R U . . .
C21 C 0.7763(3) 0.9324(2) 0.6598(3) 0.0401(8) Uani 1 1 d . U . . .
C22 C 0.6709(4) 0.9653(3) 0.6264(3) 0.0496(10) Uani 1 1 d . U . . .
H22A H 0.640157 0.960888 0.671457 0.074 Uiso 1 1 calc R U . . .
H22B H 0.624760 0.924571 0.558039 0.074 Uiso 1 1 calc R U . . .
H22C H 0.679954 1.031833 0.628245 0.074 Uiso 1 1 calc R U . . .
C23 C 0.8487(4) 0.9943(3) 0.7663(3) 0.0598(13) Uani 1 1 d . U . . .
H23A H 0.917825 0.975344 0.785322 0.090 Uiso 1 1 calc R U . . .
H23B H 0.820572 0.985840 0.811992 0.090 Uiso 1 1 calc R U . . .
H23C H 0.854469 1.061623 0.770185 0.090 Uiso 1 1 calc R U . . .
C24 C 0.8233(4) 0.9349(3) 0.5887(4) 0.0534(10) Uani 1 1 d . U . . .
H24A H 0.836953 1.001099 0.591262 0.080 Uiso 1 1 calc R U . . .
H24B H 0.774474 0.896000 0.520390 0.080 Uiso 1 1 calc R U . . .
H24C H 0.888733 0.909280 0.608263 0.080 Uiso 1 1 calc R U . . .
C25 C 1.0017(3) 0.7955(3) 0.8800(3) 0.0410(8) Uani 1 1 d . U . . .
C26 C 1.0082(4) 0.8411(3) 0.9837(3) 0.0599(13) Uani 1 1 d . U . . .
H26A H 0.949316 0.810785 0.988360 0.090 Uiso 1 1 calc R U . . .
H26B H 1.005675 0.909606 0.996012 0.090 Uiso 1 1 calc R U . . .
H26C H 1.073662 0.832525 1.033679 0.090 Uiso 1 1 calc R U . . .
C27 C 1.0880(3) 0.8456(4) 0.8683(4) 0.0630(13) Uani 1 1 d . U . . .
H27A H 1.083150 0.913767 0.881399 0.094 Uiso 1 1 calc R U . . .
H27B H 1.080724 0.817061 0.799983 0.094 Uiso 1 1 calc R U . . .
H27C H 1.155885 0.838315 0.916003 0.094 Uiso 1 1 calc R U . . .
C28 C 1.0059(4) 0.6899(3) 0.8586(3) 0.0491(10) Uani 1 1 d . U . . .
H28A H 1.004624 0.662508 0.792447 0.074 Uiso 1 1 calc R U . . .
H28B H 0.945591 0.657917 0.859800 0.074 Uiso 1 1 calc R U . . .
H28C H 1.070170 0.680582 0.909596 0.074 Uiso 1 1 calc R U . . .
C29 C 0.8942(3) 0.6633(3) 0.5483(3) 0.0402(8) Uani 1 1 d . U . . .
C30 C 0.9861(4) 0.6920(4) 0.5302(4) 0.0542(10) Uani 1 1 d . U . . .
H30A H 0.983570 0.755699 0.523163 0.081 Uiso 1 1 calc R U . . .
H30B H 0.982515 0.645598 0.468814 0.081 Uiso 1 1 calc R U . . .
H30C H 1.051328 0.693161 0.586935 0.081 Uiso 1 1 calc R U . . .
C31 C 0.8970(4) 0.5646(3) 0.5600(3) 0.0497(10) Uani 1 1 d . U . . .
H31A H 0.962600 0.565370 0.616184 0.075 Uiso 1 1 calc R U . . .
H31B H 0.891913 0.517349 0.498440 0.075 Uiso 1 1 calc R U . . .
H31C H 0.838311 0.547555 0.572973 0.075 Uiso 1 1 calc R U . . .
C32 C 0.7916(3) 0.6650(3) 0.4632(3) 0.0450(9) Uani 1 1 d . U . . .
H32A H 0.733807 0.651910 0.478959 0.067 Uiso 1 1 calc R U . . .
H32B H 0.782634 0.616123 0.401066 0.067 Uiso 1 1 calc R U . . .
H32C H 0.792458 0.728190 0.454987 0.067 Uiso 1 1 calc R U . . .
C41 C 0.7219(3) 0.5517(3) 0.9704(3) 0.0432(9) Uani 1 1 d . U . . .
C42 C 0.6592(4) 0.6106(5) 1.0175(4) 0.090(2) Uani 1 1 d . U . . .
H42A H 0.615607 0.643153 0.972445 0.134 Uiso 1 1 calc R U . . .
H42B H 0.706748 0.658284 1.081364 0.134 Uiso 1 1 calc R U . . .
H42C H 0.614791 0.568485 1.029067 0.134 Uiso 1 1 calc R U . . .
C43 C 0.7901(4) 0.6149(3) 0.9501(3) 0.0503(10) Uani 1 1 d . U . . .
H43A H 0.832227 0.576186 0.922397 0.075 Uiso 1 1 calc R U . . .
H43B H 0.836084 0.664997 1.012705 0.075 Uiso 1 1 calc R U . . .
H43C H 0.746065 0.644465 0.902006 0.075 Uiso 1 1 calc R U . . .
C44 C 0.7878(4) 0.4975(4) 1.0376(3) 0.0613(12) Uani 1 1 d . U . . .
H44A H 0.742491 0.457717 1.050619 0.092 Uiso 1 1 calc R U . . .
H44B H 0.838819 0.543272 1.101083 0.092 Uiso 1 1 calc R U . . .
H44C H 0.824356 0.456658 1.004243 0.092 Uiso 1 1 calc R U . . .
C45 C 0.8372(3) 0.3540(3) 0.7710(3) 0.0443(9) Uani 1 1 d . U . . .
C46 C 0.8570(5) 0.4160(4) 0.7158(5) 0.0774(16) Uani 1 1 d . U . . .
H46A H 0.899205 0.386229 0.682417 0.116 Uiso 1 1 calc R U . . .
H46B H 0.894242 0.479371 0.763456 0.116 Uiso 1 1 calc R U . . .
H46C H 0.790328 0.422607 0.665677 0.116 Uiso 1 1 calc R U . . .
C47 C 0.9358(5) 0.3500(6) 0.8567(5) 0.107(3) Uani 1 1 d . U . . .
H47A H 0.919819 0.308143 0.889362 0.160 Uiso 1 1 calc R U . . .
H47B H 0.965836 0.414490 0.905178 0.160 Uiso 1 1 calc R U . . .
H47C H 0.985812 0.324768 0.831412 0.160 Uiso 1 1 calc R U . . .
C48 C 0.7861(5) 0.2539(3) 0.6995(4) 0.0660(13) Uani 1 1 d . U . . .
H48A H 0.721442 0.256926 0.644459 0.099 Uiso 1 1 calc R U . . .
H48B H 0.770352 0.215379 0.735152 0.099 Uiso 1 1 calc R U . . .
H48C H 0.833532 0.224697 0.672507 0.099 Uiso 1 1 calc R U . . .
C49 C 0.5236(3) 0.2670(2) 0.7546(3) 0.0388(8) Uani 1 1 d . U . . .
C50 C 0.6128(4) 0.2365(3) 0.8306(3) 0.0496(10) Uani 1 1 d . U . . .
H50A H 0.656136 0.293159 0.887341 0.074 Uiso 1 1 calc R U . . .
H50B H 0.655203 0.203794 0.799062 0.074 Uiso 1 1 calc R U . . .
H50C H 0.584364 0.193047 0.854389 0.074 Uiso 1 1 calc R U . . .
C51 C 0.4592(4) 0.1808(3) 0.6626(3) 0.0554(11) Uani 1 1 d . U . . .
H51A H 0.430228 0.133971 0.682567 0.083 Uiso 1 1 calc R U . . .
H51B H 0.503600 0.151560 0.631778 0.083 Uiso 1 1 calc R U . . .
H51C H 0.402184 0.201502 0.614410 0.083 Uiso 1 1 calc R U . . .
C52 C 0.4549(4) 0.3161(3) 0.8010(4) 0.0505(10) Uani 1 1 d . U . . .
H52A H 0.398738 0.336195 0.751517 0.076 Uiso 1 1 calc R U . . .
H52B H 0.496872 0.372227 0.859071 0.076 Uiso 1 1 calc R U . . .
H52C H 0.424818 0.271351 0.822402 0.076 Uiso 1 1 calc R U . . .

loop_
_atom_site_aniso_label
_atom_site_aniso_U_11
_atom_site_aniso_U_22
_atom_site_aniso_U_33
_atom_site_aniso_U_23
_atom_site_aniso_U_13
_atom_site_aniso_U_12
U1 0.02395(6) 0.01758(6) 0.02166(6) 0.00498(4) 0.00822(4) 0.00175(4)
Si1 0.0314(4) 0.0262(4) 0.0244(4) 0.0052(3) 0.0116(4) 0.0061(3)
Si2 0.0264(4) 0.0230(4) 0.0278(4) 0.0049(3) 0.0091(3) -0.0014(3)
Si3 0.0304(4) 0.0218(3) 0.0256(4) 0.0082(3) 0.0086(3) 0.0040(3)
O1 0.0360(12) 0.0270(10) 0.0268(11) 0.0051(9) 0.0145(10) 0.0076(9)
O2 0.0309(12) 0.0404(12) 0.0301(12) 0.0117(10) 0.0122(10) 0.0053(10)
O3 0.0388(13) 0.0313(11) 0.0333(12) 0.0122(10) 0.0173(11) 0.0122(10)
O4 0.0380(13) 0.0332(11) 0.0286(12) 0.0008(9) 0.0146(11) 0.0038(10)
O21 0.0228(11) 0.0244(10) 0.0341(12) 0.0070(9) 0.0096(9) -0.0012(8)
O22 0.0358(13) 0.0216(10) 0.0323(12) 0.0065(9) 0.0095(10) -0.0018(9)
O23 0.0318(12) 0.0302(11) 0.0282(11) 0.0050(9) 0.0056(10) 0.0010(9)
O24 0.0305(12) 0.0353(11) 0.0350(13) 0.0049(10) 0.0136(10) -0.0034(10)
O41 0.0346(13) 0.0327(11) 0.0347(12) 0.0173(10) 0.0107(10) 0.0057(10)
O42 0.0331(13) 0.0356(12) 0.0308(12) 0.0021(10) 0.0110(10) 0.0013(10)
O43 0.0357(13) 0.0313(11) 0.0318(12) 0.0094(9) 0.0094(10) 0.0101(10)
O44 0.0393(13) 0.0249(10) 0.0286(11) 0.0078(9) 0.0107(10) -0.0007(9)
N1 0.0315(15) 0.0300(13) 0.0310(14) 0.0055(11) 0.0168(12) 0.0027(11)
N2 0.0339(15) 0.0261(12) 0.0301(14) 0.0096(11) 0.0115(12) 0.0040(11)
C1 0.0395(19) 0.0445(18) 0.0335(17) 0.0145(15) 0.0189(15) 0.0048(15)
C2 0.061(3) 0.0432(19) 0.048(2) 0.0186(17) 0.024(2) 0.0105(19)
C3 0.041(2) 0.073(3) 0.055(2) 0.026(2) 0.021(2) 0.002(2)
C4 0.062(3) 0.056(2) 0.0343(19) 0.0105(17) 0.0250(19) 0.005(2)
C5 0.053(2) 0.066(2) 0.041(2) 0.0268(18) 0.0202(18) 0.035(2)
C6 0.042(2) 0.108(4) 0.065(3) 0.053(3) 0.010(2) 0.008(3)
C7 0.065(3) 0.044(2) 0.053(2) 0.0244(19) 0.012(2) 0.018(2)
C8 0.104(4) 0.104(4) 0.060(3) 0.030(3) 0.039(3) 0.077(4)
C9 0.042(2) 0.0320(16) 0.0364(18) 0.0003(14) 0.0151(16) 0.0000(14)
C10 0.079(4) 0.052(3) 0.102(4) 0.022(3) 0.020(3) 0.006(3)
C11 0.087(4) 0.127(5) 0.048(3) -0.014(3) 0.020(3) -0.045(4)
C12 0.047(3) 0.053(3) 0.110(4) -0.004(3) 0.027(3) 0.000(2)
C21 0.048(2) 0.0234(14) 0.0394(18) 0.0104(13) 0.0107(16) -0.0014(14)
C22 0.064(3) 0.0334(17) 0.048(2) 0.0153(16) 0.020(2) 0.0147(18)
C23 0.080(3) 0.0277(17) 0.043(2) 0.0070(16) 0.003(2) -0.0079(19)
C24 0.058(3) 0.0413(19) 0.064(3) 0.0248(19) 0.025(2) 0.0017(18)
C25 0.0353(18) 0.0365(17) 0.0341(18) 0.0063(14) 0.0025(15) 0.0017(14)
C26 0.068(3) 0.053(2) 0.032(2) 0.0037(18) 0.003(2) 0.014(2)
C27 0.034(2) 0.057(2) 0.072(3) 0.013(2) 0.004(2) -0.0084(19)
C28 0.049(2) 0.0401(19) 0.044(2) 0.0095(16) 0.0095(18) 0.0097(17)
C29 0.042(2) 0.0416(18) 0.0356(18) 0.0068(15) 0.0199(16) 0.0067(15)
C30 0.044(2) 0.072(3) 0.053(2) 0.018(2) 0.028(2) 0.008(2)
C31 0.063(3) 0.0380(18) 0.048(2) 0.0068(17) 0.028(2) 0.0135(18)
C32 0.041(2) 0.047(2) 0.0359(19) 0.0036(16) 0.0138(17) 0.0026(17)
C41 0.0394(19) 0.0426(18) 0.0312(17) -0.0030(15) 0.0103(15) 0.0014(16)
C42 0.051(3) 0.106(4) 0.061(3) -0.035(3) 0.019(2) 0.004(3)
C43 0.052(2) 0.0362(18) 0.039(2) 0.0063(16) 0.0033(18) -0.0065(17)
C44 0.069(3) 0.067(3) 0.031(2) 0.0163(19) 0.007(2) -0.004(2)
C45 0.041(2) 0.0415(18) 0.050(2) 0.0112(16) 0.0218(17) 0.0145(16)
C46 0.095(4) 0.053(3) 0.117(4) 0.023(3) 0.081(4) 0.015(3)
C47 0.057(3) 0.159(6) 0.071(4) 0.010(4) 0.014(3) 0.054(4)
C48 0.085(3) 0.043(2) 0.071(3) -0.002(2) 0.049(3) 0.006(2)
C49 0.047(2) 0.0286(15) 0.0426(18) 0.0126(14) 0.0205(16) -0.0005(14)
C50 0.064(3) 0.0420(19) 0.050(2) 0.0257(17) 0.025(2) 0.0106(18)
C51 0.071(3) 0.0322(18) 0.054(2) 0.0068(17) 0.024(2) -0.0132(19)
C52 0.053(2) 0.0414(19) 0.064(3) 0.0159(19) 0.032(2) 0.0034(18)

loop_
_atom_type_symbol
_atom_type_description
_atom_type_scat_dispersion_real
_atom_type_scat_dispersion_imag
_atom_type_scat_source
C C 0.0181 0.0091 'International Tables Vol C Tables 4.2.6.8 and 6.1.1.4'
H H 0.0000 0.0000 'International Tables Vol C Tables 4.2.6.8 and 6.1.1.4'
N N 0.0311 0.0180 'International Tables Vol C Tables 4.2.6.8 and 6.1.1.4'
O O 0.0492 0.0322 'International Tables Vol C Tables 4.2.6.8 and 6.1.1.4'
Si Si 0.2541 0.3302 'International Tables Vol C Tables 4.2.6.8 and 6.1.1.4'
U U -4.3638 13.4090 'International Tables Vol C Tables 4.2.6.8 and 6.1.1.4'

loop_
_exptl_crystal_face_index_h
_exptl_crystal_face_index_k
_exptl_crystal_face_index_l
_exptl_crystal_face_perp_dist
1 2 -2 0.0535
0 -1 1 0.0578
-1 -1 1 0.0686
1 0 0 0.0723
-1 0 0 0.0766
0 1 0 0.0563
0 -1 0 0.0507
0 1 1 0.0507
1 -2 -2 0.0628
2 -1 2 0.0613
0 0 1 0.0517
-2 1 1 0.0672
-2 1 0 0.0547
1 1 -2 0.0530
2 1 -2 0.0563
1 1 0 0.0655
-1 -1 2 0.0608

loop_
_geom_angle_atom_site_label_1
_geom_angle_atom_site_label_2
_geom_angle_atom_site_label_3
_geom_angle
_geom_angle_site_symmetry_1
_geom_angle_site_symmetry_3
_geom_angle_publ_flag
O1 U1 U1 124.28(6) . 2_666 ?
O1 U1 O21 99.83(9) . . ?
O1 U1 N1 158.05(10) . 2_666 ?
O1 U1 N1 88.70(9) . . ?
O1 U1 N2 82.08(9) . . ?
O21 U1 U1 128.39(6) . 2_666 ?
O21 U1 N1 93.28(9) . 2_666 ?
O21 U1 N1 159.37(10) . . ?
O21 U1 N2 82.03(9) . . ?
O41 U1 U1 93.50(6) . 2_666 ?
O41 U1 O1 101.39(9) . . ?
O41 U1 O21 103.42(9) . . ?
O41 U1 N1 92.49(10) . 2_666 ?
O41 U1 N1 93.12(10) . . ?
O41 U1 N2 172.79(9) . . ?
N1 U1 U1 36.65(6) . 2_666 ?
N1 U1 U1 36.85(7) 2_666 2_666 ?
N1 U1 N1 73.51(11) 2_666 . ?
N1 U1 N2 82.40(9) 2_666 . ?
N1 U1 N2 80.58(9) . . ?
N2 U1 U1 79.36(6) . 2_666 ?
O1 Si1 O2 114.30(13) . . ?
O1 Si1 O3 105.85(12) . . ?
O1 Si1 O4 112.62(13) . . ?
O2 Si1 O3 104.82(14) . . ?
O2 Si1 O4 106.75(13) . . ?
O4 Si1 O3 112.34(13) . . ?
O21 Si2 O22 104.80(12) . . ?
O21 Si2 O23 114.06(13) . . ?
O21 Si2 O24 112.58(12) . . ?
O23 Si2 O22 106.89(12) . . ?
O23 Si2 O24 106.43(13) . . ?
O24 Si2 O22 112.04(14) . . ?
O41 Si3 O42 114.12(14) . . ?
O41 Si3 O43 112.78(14) . . ?
O41 Si3 O44 104.56(13) . . ?
O42 Si3 O44 107.40(13) . . ?
O43 Si3 O42 105.23(13) . . ?
O43 Si3 O44 112.82(13) . . ?
Si1 O1 U1 152.18(15) . . ?
C1 O2 Si1 135.4(2) . . ?
C5 O3 Si1 130.9(2) . . ?
C9 O4 Si1 134.5(2) . . ?
Si2 O21 U1 154.41(14) . . ?
C21 O22 Si2 133.3(2) . . ?
C25 O23 Si2 132.3(2) . . ?
C29 O24 Si2 132.1(2) . . ?
Si3 O41 U1 160.51(16) . . ?
C41 O42 Si3 130.7(2) . . ?
C45 O43 Si3 135.8(2) . . ?
C49 O44 Si3 130.6(2) . . ?
U1 N1 U1 106.50(11) 2_666 . ?
U1 N1 H1A 111(3) 2_666 . ?
U1 N1 H1A 110(3) . . ?
U1 N1 H1B 114(4) 2_666 . ?
U1 N1 H1B 116(4) . . ?
H1A N1 H1B 100(5) . . ?
U1 N2 H2A 109.5 . . ?
U1 N2 H2B 109.5 . . ?
U1 N2 H2C 109.5 . . ?
H2A N2 H2B 109.5 . . ?
H2A N2 H2C 109.5 . . ?
H2B N2 H2C 109.5 . . ?
O2 C1 C2 109.2(3) . . ?
O2 C1 C3 104.9(3) . . ?
O2 C1 C4 110.5(3) . . ?
C2 C1 C3 109.7(4) . . ?
C4 C1 C2 111.6(4) . . ?
C4 C1 C3 110.8(4) . . ?
C1 C2 H2D 109.5 . . ?
C1 C2 H2E 109.5 . . ?
C1 C2 H2F 109.5 . . ?
H2D C2 H2E 109.5 . . ?
H2D C2 H2F 109.5 . . ?
H2E C2 H2F 109.5 . . ?
C1 C3 H3A 109.5 . . ?
C1 C3 H3B 109.5 . . ?
C1 C3 H3C 109.5 . . ?
H3A C3 H3B 109.5 . . ?
H3A C3 H3C 109.5 . . ?
H3B C3 H3C 109.5 . . ?
C1 C4 H4A 109.5 . . ?
C1 C4 H4B 109.5 . . ?
C1 C4 H4C 109.5 . . ?
H4A C4 H4B 109.5 . . ?
H4A C4 H4C 109.5 . . ?
H4B C4 H4C 109.5 . . ?
O3 C5 C6 107.9(4) . . ?
O3 C5 C7 105.7(4) . . ?
O3 C5 C8 110.7(4) . . ?
C6 C5 C8 110.3(5) . . ?
C7 C5 C6 110.2(4) . . ?
C7 C5 C8 111.8(4) . . ?
C5 C6 H6A 109.5 . . ?
C5 C6 H6B 109.5 . . ?
C5 C6 H6C 109.5 . . ?
H6A C6 H6B 109.5 . . ?
H6A C6 H6C 109.5 . . ?
H6B C6 H6C 109.5 . . ?
C5 C7 H7A 109.5 . . ?
C5 C7 H7B 109.5 . . ?
C5 C7 H7C 109.5 . . ?
H7A C7 H7B 109.5 . . ?
H7A C7 H7C 109.5 . . ?
H7B C7 H7C 109.5 . . ?
C5 C8 H8A 109.5 . . ?
C5 C8 H8B 109.5 . . ?
C5 C8 H8C 109.5 . . ?
H8A C8 H8B 109.5 . . ?
H8A C8 H8C 109.5 . . ?
H8B C8 H8C 109.5 . . ?
O4 C9 C10 107.1(4) . . ?
O4 C9 C11 106.3(4) . . ?
O4 C9 C12 111.8(3) . . ?
C11 C9 C10 107.8(5) . . ?
C11 C9 C12 113.8(5) . . ?
C12 C9 C10 109.7(5) . . ?
C9 C10 H10A 109.5 . . ?
C9 C10 H10B 109.5 . . ?
C9 C10 H10C 109.5 . . ?
H10A C10 H10B 109.5 . . ?
H10A C10 H10C 109.5 . . ?
H10B C10 H10C 109.5 . . ?
C9 C11 H11A 109.5 . . ?
C9 C11 H11B 109.5 . . ?
C9 C11 H11C 109.5 . . ?
H11A C11 H11B 109.5 . . ?
H11A C11 H11C 109.5 . . ?
H11B C11 H11C 109.5 . . ?
C9 C12 H12A 109.5 . . ?
C9 C12 H12B 109.5 . . ?
C9 C12 H12C 109.5 . . ?
H12A C12 H12B 109.5 . . ?
H12A C12 H12C 109.5 . . ?
H12B C12 H12C 109.5 . . ?
O22 C21 C22 105.4(3) . . ?
O22 C21 C23 110.9(3) . . ?
O22 C21 C24 108.9(3) . . ?
C22 C21 C23 110.2(4) . . ?
C24 C21 C22 110.3(4) . . ?
C24 C21 C23 111.0(4) . . ?
C21 C22 H22A 109.5 . . ?
C21 C22 H22B 109.5 . . ?
C21 C22 H22C 109.5 . . ?
H22A C22 H22B 109.5 . . ?
H22A C22 H22C 109.5 . . ?
H22B C22 H22C 109.5 . . ?
C21 C23 H23A 109.5 . . ?
C21 C23 H23B 109.5 . . ?
C21 C23 H23C 109.5 . . ?
H23A C23 H23B 109.5 . . ?
H23A C23 H23C 109.5 . . ?
H23B C23 H23C 109.5 . . ?
C21 C24 H24A 109.5 . . ?
C21 C24 H24B 109.5 . . ?
C21 C24 H24C 109.5 . . ?
H24A C24 H24B 109.5 . . ?
H24A C24 H24C 109.5 . . ?
H24B C24 H24C 109.5 . . ?
O23 C25 C26 105.3(3) . . ?
O23 C25 C27 107.8(3) . . ?
O23 C25 C28 111.2(3) . . ?
C26 C25 C27 110.6(4) . . ?
C28 C25 C26 110.9(4) . . ?
C28 C25 C27 110.8(4) . . ?
C25 C26 H26A 109.5 . . ?
C25 C26 H26B 109.5 . . ?
C25 C26 H26C 109.5 . . ?
H26A C26 H26B 109.5 . . ?
H26A C26 H26C 109.5 . . ?
H26B C26 H26C 109.5 . . ?
C25 C27 H27A 109.5 . . ?
C25 C27 H27B 109.5 . . ?
C25 C27 H27C 109.5 . . ?
H27A C27 H27B 109.5 . . ?
H27A C27 H27C 109.5 . . ?
H27B C27 H27C 109.5 . . ?
C25 C28 H28A 109.5 . . ?
C25 C28 H28B 109.5 . . ?
C25 C28 H28C 109.5 . . ?
H28A C28 H28B 109.5 . . ?
H28A C28 H28C 109.5 . . ?
H28B C28 H28C 109.5 . . ?
O24 C29 C30 105.4(3) . . ?
O24 C29 C31 109.6(3) . . ?
O24 C29 C32 110.1(3) . . ?
C30 C29 C31 110.3(4) . . ?
C30 C29 C32 110.6(4) . . ?
C31 C29 C32 110.7(3) . . ?
C29 C30 H30A 109.5 . . ?
C29 C30 H30B 109.5 . . ?
C29 C30 H30C 109.5 . . ?
H30A C30 H30B 109.5 . . ?
H30A C30 H30C 109.5 . . ?
H30B C30 H30C 109.5 . . ?
C29 C31 H31A 109.5 . . ?
C29 C31 H31B 109.5 . . ?
C29 C31 H31C 109.5 . . ?
H31A C31 H31B 109.5 . . ?
H31A C31 H31C 109.5 . . ?
H31B C31 H31C 109.5 . . ?
C29 C32 H32A 109.5 . . ?
C29 C32 H32B 109.5 . . ?
C29 C32 H32C 109.5 . . ?
H32A C32 H32B 109.5 . . ?
H32A C32 H32C 109.5 . . ?
H32B C32 H32C 109.5 . . ?
O42 C41 C42 105.5(3) . . ?
O42 C41 C43 110.5(3) . . ?
O42 C41 C44 108.9(3) . . ?
C42 C41 C44 110.5(4) . . ?
C43 C41 C42 110.6(4) . . ?
C43 C41 C44 110.7(4) . . ?
C41 C42 H42A 109.5 . . ?
C41 C42 H42B 109.5 . . ?
C41 C42 H42C 109.5 . . ?
H42A C42 H42B 109.5 . . ?
H42A C42 H42C 109.5 . . ?
H42B C42 H42C 109.5 . . ?
C41 C43 H43A 109.5 . . ?
C41 C43 H43B 109.5 . . ?
C41 C43 H43C 109.5 . . ?
H43A C43 H43B 109.5 . . ?
H43A C43 H43C 109.5 . . ?
H43B C43 H43C 109.5 . . ?
C41 C44 H44A 109.5 . . ?
C41 C44 H44B 109.5 . . ?
C41 C44 H44C 109.5 . . ?
H44A C44 H44B 109.5 . . ?
H44A C44 H44C 109.5 . . ?
H44B C44 H44C 109.5 . . ?
O43 C45 C46 110.4(3) . . ?
O43 C45 C47 104.9(4) . . ?
O43 C45 C48 109.4(4) . . ?
C47 C45 C46 112.1(5) . . ?
C47 C45 C48 109.8(5) . . ?
C48 C45 C46 110.1(4) . . ?
C45 C46 H46A 109.5 . . ?
C45 C46 H46B 109.5 . . ?
C45 C46 H46C 109.5 . . ?
H46A C46 H46B 109.5 . . ?
H46A C46 H46C 109.5 . . ?
H46B C46 H46C 109.5 . . ?
C45 C47 H47A 109.5 . . ?
C45 C47 H47B 109.5 . . ?
C45 C47 H47C 109.5 . . ?
H47A C47 H47B 109.5 . . ?
H47A C47 H47C 109.5 . . ?
H47B C47 H47C 109.5 . . ?
C45 C48 H48A 109.5 . . ?
C45 C48 H48B 109.5 . . ?
C45 C48 H48C 109.5 . . ?
H48A C48 H48B 109.5 . . ?
H48A C48 H48C 109.5 . . ?
H48B C48 H48C 109.5 . . ?
O44 C49 C50 110.9(3) . . ?
O44 C49 C51 105.2(3) . . ?
O44 C49 C52 109.5(3) . . ?
C50 C49 C51 110.4(3) . . ?
C52 C49 C50 110.6(4) . . ?
C52 C49 C51 110.3(4) . . ?
C49 C50 H50A 109.5 . . ?
C49 C50 H50B 109.5 . . ?
C49 C50 H50C 109.5 . . ?
H50A C50 H50B 109.5 . . ?
H50A C50 H50C 109.5 . . ?
H50B C50 H50C 109.5 . . ?
C49 C51 H51A 109.5 . . ?
C49 C51 H51B 109.5 . . ?
C49 C51 H51C 109.5 . . ?
H51A C51 H51B 109.5 . . ?
H51A C51 H51C 109.5 . . ?
H51B C51 H51C 109.5 . . ?
C49 C52 H52A 109.5 . . ?
C49 C52 H52B 109.5 . . ?
C49 C52 H52C 109.5 . . ?
H52A C52 H52B 109.5 . . ?
H52A C52 H52C 109.5 . . ?
H52B C52 H52C 109.5 . . ?

loop_
_geom_bond_atom_site_label_1
_geom_bond_atom_site_label_2
_geom_bond_distance
_geom_bond_site_symmetry_2
_geom_bond_publ_flag
U1 U1 3.9375(2) 2_666 ?
U1 O1 2.156(2) . ?
U1 O21 2.166(2) . ?
U1 O41 2.151(2) . ?
U1 N1 2.463(3) . ?
U1 N1 2.451(3) 2_666 ?
U1 N2 2.608(3) . ?
Si1 O1 1.606(2) . ?
Si1 O2 1.618(3) . ?
Si1 O3 1.640(3) . ?
Si1 O4 1.626(2) . ?
Si2 O21 1.604(2) . ?
Si2 O22 1.639(2) . ?
Si2 O23 1.625(2) . ?
Si2 O24 1.632(3) . ?
Si3 O41 1.606(2) . ?
Si3 O42 1.624(2) . ?
Si3 O43 1.623(3) . ?
Si3 O44 1.632(2) . ?
O2 C1 1.442(4) . ?
O3 C5 1.429(5) . ?
O4 C9 1.435(4) . ?
O22 C21 1.446(4) . ?
O23 C25 1.439(5) . ?
O24 C29 1.438(4) . ?
O42 C41 1.443(4) . ?
O43 C45 1.432(5) . ?
O44 C49 1.446(4) . ?
N1 H1A 0.90(4) . ?
N1 H1B 0.91(4) . ?
N2 H2A 0.9100 . ?
N2 H2B 0.9100 . ?
N2 H2C 0.9100 . ?
C1 C2 1.516(6) . ?
C1 C3 1.533(6) . ?
C1 C4 1.515(5) . ?
C2 H2D 0.9800 . ?
C2 H2E 0.9800 . ?
C2 H2F 0.9800 . ?
C3 H3A 0.9800 . ?
C3 H3B 0.9800 . ?
C3 H3C 0.9800 . ?
C4 H4A 0.9800 . ?
C4 H4B 0.9800 . ?
C4 H4C 0.9800 . ?
C5 C6 1.521(7) . ?
C5 C7 1.514(6) . ?
C5 C8 1.527(6) . ?
C6 H6A 0.9800 . ?
C6 H6B 0.9800 . ?
C6 H6C 0.9800 . ?
C7 H7A 0.9800 . ?
C7 H7B 0.9800 . ?
C7 H7C 0.9800 . ?
C8 H8A 0.9800 . ?
C8 H8B 0.9800 . ?
C8 H8C 0.9800 . ?
C9 C10 1.525(7) . ?
C9 C11 1.474(7) . ?
C9 C12 1.486(7) . ?
C10 H10A 0.9800 . ?
C10 H10B 0.9800 . ?
C10 H10C 0.9800 . ?
C11 H11A 0.9800 . ?
C11 H11B 0.9800 . ?
C11 H11C 0.9800 . ?
C12 H12A 0.9800 . ?
C12 H12B 0.9800 . ?
C12 H12C 0.9800 . ?
C21 C22 1.520(6) . ?
C21 C23 1.521(5) . ?
C21 C24 1.515(6) . ?
C22 H22A 0.9800 . ?
C22 H22B 0.9800 . ?
C22 H22C 0.9800 . ?
C23 H23A 0.9800 . ?
C23 H23B 0.9800 . ?
C23 H23C 0.9800 . ?
C24 H24A 0.9800 . ?
C24 H24B 0.9800 . ?
C24 H24C 0.9800 . ?
C25 C26 1.515(6) . ?
C25 C27 1.521(6) . ?
C25 C28 1.510(5) . ?
C26 H26A 0.9800 . ?
C26 H26B 0.9800 . ?
C26 H26C 0.9800 . ?
C27 H27A 0.9800 . ?
C27 H27B 0.9800 . ?
C27 H27C 0.9800 . ?
C28 H28A 0.9800 . ?
C28 H28B 0.9800 . ?
C28 H28C 0.9800 . ?
C29 C30 1.522(5) . ?
C29 C31 1.523(6) . ?
C29 C32 1.523(6) . ?
C30 H30A 0.9800 . ?
C30 H30B 0.9800 . ?
C30 H30C 0.9800 . ?
C31 H31A 0.9800 . ?
C31 H31B 0.9800 . ?
C31 H31C 0.9800 . ?
C32 H32A 0.9800 . ?
C32 H32B 0.9800 . ?
C32 H32C 0.9800 . ?
C41 C42 1.516(6) . ?
C41 C43 1.514(6) . ?
C41 C44 1.528(7) . ?
C42 H42A 0.9800 . ?
C42 H42B 0.9800 . ?
C42 H42C 0.9800 . ?
C43 H43A 0.9800 . ?
C43 H43B 0.9800 . ?
C43 H43C 0.9800 . ?
C44 H44A 0.9800 . ?
C44 H44B 0.9800 . ?
C44 H44C 0.9800 . ?
C45 C46 1.514(7) . ?
C45 C47 1.505(7) . ?
C45 C48 1.513(6) . ?
C46 H46A 0.9800 . ?
C46 H46B 0.9800 . ?
C46 H46C 0.9800 . ?
C47 H47A 0.9800 . ?
C47 H47B 0.9800 . ?
C47 H47C 0.9800 . ?
C48 H48A 0.9800 . ?
C48 H48B 0.9800 . ?
C48 H48C 0.9800 . ?
C49 C50 1.523(6) . ?
C49 C51 1.524(5) . ?
C49 C52 1.522(6) . ?
C50 H50A 0.9800 . ?
C50 H50B 0.9800 . ?
C50 H50C 0.9800 . ?
C51 H51A 0.9800 . ?
C51 H51B 0.9800 . ?
C51 H51C 0.9800 . ?
C52 H52A 0.9800 . ?
C52 H52B 0.9800 . ?
C52 H52C 0.9800 . ?

loop_
_geom_torsion_atom_site_label_1
_geom_torsion_atom_site_label_2
_geom_torsion_atom_site_label_3
_geom_torsion_atom_site_label_4
_geom_torsion
_geom_torsion_site_symmetry_1
_geom_torsion_site_symmetry_2
_geom_torsion_site_symmetry_3
_geom_torsion_site_symmetry_4
_geom_torsion_publ_flag
Si1 O2 C1 C2 -64.6(4) . . . . ?
Si1 O2 C1 C3 177.9(3) . . . . ?
Si1 O2 C1 C4 58.5(5) . . . . ?
Si1 O3 C5 C6 -79.6(4) . . . . ?
Si1 O3 C5 C7 162.5(3) . . . . ?
Si1 O3 C5 C8 41.2(6) . . . . ?
Si1 O4 C9 C10 84.1(5) . . . . ?
Si1 O4 C9 C11 -160.8(4) . . . . ?
Si1 O4 C9 C12 -36.0(6) . . . . ?
Si2 O22 C21 C22 -168.9(3) . . . . ?
Si2 O22 C21 C23 -49.6(5) . . . . ?
Si2 O22 C21 C24 72.8(4) . . . . ?
Si2 O23 C25 C26 -158.5(3) . . . . ?
Si2 O23 C25 C27 83.3(4) . . . . ?
Si2 O23 C25 C28 -38.3(5) . . . . ?
Si2 O24 C29 C30 167.4(3) . . . . ?
Si2 O24 C29 C31 -73.9(4) . . . . ?
Si2 O24 C29 C32 48.0(5) . . . . ?
Si3 O42 C41 C42 158.4(4) . . . . ?
Si3 O42 C41 C43 38.8(5) . . . . ?
Si3 O42 C41 C44 -83.0(4) . . . . ?
Si3 O43 C45 C46 57.2(5) . . . . ?
Si3 O43 C45 C47 178.1(4) . . . . ?
Si3 O43 C45 C48 -64.1(5) . . . . ?
Si3 O44 C49 C50 -45.3(4) . . . . ?
Si3 O44 C49 C51 -164.7(3) . . . . ?
Si3 O44 C49 C52 76.9(4) . . . . ?
O1 Si1 O2 C1 67.0(3) . . . . ?
O1 Si1 O3 C5 158.0(3) . . . . ?
O1 Si1 O4 C9 50.5(4) . . . . ?
O2 Si1 O1 U1 79.1(3) . . . . ?
O2 Si1 O3 C5 36.8(4) . . . . ?
O2 Si1 O4 C9 176.7(3) . . . . ?
O3 Si1 O1 U1 -35.8(3) . . . . ?
O3 Si1 O2 C1 -177.6(3) . . . . ?
O3 Si1 O4 C9 -68.9(4) . . . . ?
O4 Si1 O1 U1 -158.9(3) . . . . ?
O4 Si1 O2 C1 -58.2(3) . . . . ?
O4 Si1 O3 C5 -78.7(4) . . . . ?
O21 Si2 O22 C21 174.2(3) . . . . ?
O21 Si2 O23 C25 85.5(3) . . . . ?
O21 Si2 O24 C29 31.3(4) . . . . ?
O22 Si2 O21 U1 -13.8(4) . . . . ?
O22 Si2 O23 C25 -159.2(3) . . . . ?
O22 Si2 O24 C29 -86.5(3) . . . . ?
O23 Si2 O21 U1 102.8(3) . . . . ?
O23 Si2 O22 C21 52.8(3) . . . . ?
O23 Si2 O24 C29 157.0(3) . . . . ?
O24 Si2 O21 U1 -135.8(3) . . . . ?
O24 Si2 O22 C21 -63.4(3) . . . . ?
O24 Si2 O23 C25 -39.3(3) . . . . ?
O41 Si3 O42 C41 -86.1(3) . . . . ?
O41 Si3 O43 C45 -44.0(4) . . . . ?
O41 Si3 O44 C49 -163.3(3) . . . . ?
O42 Si3 O41 U1 -4.6(5) . . . . ?
O42 Si3 O43 C45 -169.0(3) . . . . ?
O42 Si3 O44 C49 -41.7(3) . . . . ?
O43 Si3 O41 U1 -124.7(4) . . . . ?
O43 Si3 O42 C41 38.1(4) . . . . ?
O43 Si3 O44 C49 73.8(3) . . . . ?
O44 Si3 O41 U1 112.4(5) . . . . ?
O44 Si3 O42 C41 158.5(3) . . . . ?
O44 Si3 O43 C45 74.2(4) . . . . ?

loop_
_platon_squeeze_void_nr
_platon_squeeze_void_average_x
_platon_squeeze_void_average_y
_platon_squeeze_void_average_z
_platon_squeeze_void_volume
_platon_squeeze_void_count_electrons
_platon_squeeze_void_content
1 0.000 0.000 0.500 372 79 '2 thf'

loop_
_twin_individual_id
_twin_individual_mass_fraction_refined
_oxdiff_twin_reflns_isolated
_oxdiff_twin_reflns_overlapped
_twin_individual_twin_lattice_type
_twin_individual_twin_matrix_11
_twin_individual_twin_matrix_12
_twin_individual_twin_matrix_13
_twin_individual_twin_matrix_21
_twin_individual_twin_matrix_22
_twin_individual_twin_matrix_23
_twin_individual_twin_matrix_31
_twin_individual_twin_matrix_32
_twin_individual_twin_matrix_33
1 0.5851(9) 47938 7016 ref 1.0000 0.0000 0.0000 0.0000 1.0000 0.0000 0.0000 0.0000 1.0000
2 0.4149(9) 0 7016 nmt 1.0268 0.0064 0.0647 0.0184 1.0029 0.0085 -0.0752 -0.0123 0.9662

loop_
_exptl_oxdiff_crystal_face_indexfrac_h
_exptl_oxdiff_crystal_face_indexfrac_k
_exptl_oxdiff_crystal_face_indexfrac_l
_exptl_oxdiff_crystal_face_x
_exptl_oxdiff_crystal_face_y
_exptl_oxdiff_crystal_face_z
0.9103 2.0061 -2.0317 0.1991 0.1485 -0.0751
0.0583 -0.9941 0.9783 -0.0780 -0.0541 0.0899
-0.9685 -1.0121 1.0534 -0.1211 -0.0944 -0.0147
1.0268 0.0180 -0.0752 0.0430 0.0403 0.1046
-1.0268 -0.0180 0.0752 -0.0430 -0.0403 -0.1046
0.0064 1.0027 -0.0123 0.0023 0.1080 -0.0217
-0.0064 -1.0027 0.0123 -0.0023 -0.1080 0.0217
0.0710 1.0113 0.9536 -0.0735 0.1619 0.0464
0.8847 -2.0047 -1.9825 0.1901 -0.2835 0.0118
2.1765 -0.9494 1.7939 -0.0678 0.0804 0.3671
0.0647 0.0086 0.9660 -0.0758 0.0539 0.0681
-1.9826 0.9753 1.1040 -0.1596 0.0813 -0.1628
-2.0472 0.9667 0.1380 -0.0838 0.0274 -0.2309
0.9039 1.0034 -2.0194 0.1969 0.0405 -0.0534
1.9307 1.0214 -2.0946 0.2399 0.0808 0.0512
1.0332 1.0207 -0.0875 0.0453 0.1483 0.0828
-0.9039 -1.0034 2.0194 -0.1969 -0.0405 0.0534
